data_4348058
loop_
_publ_author_name
'Mandal, Soham'
'Wang, Can'
'Prajapati, Rajneesh K.'
'K\"osters, Jutta'
'Verma, Sandeep'
'Chi, Lifeng'
'M\"uller, Jens'

_publ_section_title
;
 Metal-Mediated Assembly of 1,N(6)-Ethenoadenine: From Surfaces to DNA
 Duplexes.
;
_journal_issue 14
_journal_name_full 'Inorganic chemistry'
_journal_page_first 7041
_journal_page_last 7050
_journal_paper_doi 10.1021/acs.inorgchem.6b00927
_journal_volume 55
_journal_year 2016
_chemical_formula_sum 'C20 H28 Cu2 N12 O14'
_chemical_formula_weight 787.62
_space_group_crystal_system triclinic
_space_group_IT_number 2
_space_group_name_Hall '-P 1'
_space_group_name_H-M_alt 'P -1'
_atom_sites_solution_hydrogens mixed
_audit_creation_method SHELXL-2014/7
_cell_angle_alpha 104.1619(12)
_cell_angle_beta 103.0423(13)
_cell_angle_gamma 99.0491(12)
_cell_formula_units_Z 1
_cell_length_a 7.3996(3)
_cell_length_b 8.9100(4)
_cell_length_c 11.8127(5)
_cell_measurement_reflns_used 8265
_cell_measurement_temperature 173(2)
_cell_measurement_theta_max 30.073
_cell_measurement_theta_min 2.42
_cell_volume 716.81(5)
_computing_cell_refinement 'Bruker SAINT'
_computing_data_collection 'Bruker APEX2'
_computing_data_reduction 'Bruker SAINT'
_computing_molecular_graphics 'Bruker SHELXTL'
_computing_publication_material 'Bruker SHELXTL'
_computing_structure_refinement 'SHELXL-2014 (Sheldrick 2014)'
_computing_structure_solution 'SHELXS-97 (Sheldrick 2008)'
_diffrn_ambient_temperature 173(2)
_diffrn_measured_fraction_theta_full 0.978
_diffrn_measured_fraction_theta_max 0.984
_diffrn_measurement_device_type 'Photon 100 CMOS-detector'
_diffrn_measurement_method 'omega scan'
_diffrn_radiation_type MoK\a
_diffrn_radiation_wavelength 0.71073
_diffrn_reflns_av_R_equivalents 0.0172
_diffrn_reflns_av_unetI/netI 0.0205
_diffrn_reflns_Laue_measured_fraction_full 0.978
_diffrn_reflns_Laue_measured_fraction_max 0.984
_diffrn_reflns_limit_h_max 9
_diffrn_reflns_limit_h_min -9
_diffrn_reflns_limit_k_max 11
_diffrn_reflns_limit_k_min -11
_diffrn_reflns_limit_l_max 15
_diffrn_reflns_limit_l_min -15
_diffrn_reflns_number 9821
_diffrn_reflns_point_group_measured_fraction_full 0.978
_diffrn_reflns_point_group_measured_fraction_max 0.984
_diffrn_reflns_theta_full 25.242
_diffrn_reflns_theta_max 28.272
_diffrn_reflns_theta_min 2.583
_diffrn_source Microfocus
_exptl_absorpt_coefficient_mu 1.576
_exptl_absorpt_correction_T_max 0.7460
_exptl_absorpt_correction_T_min 0.6830
_exptl_absorpt_correction_type multi-scan
_exptl_absorpt_process_details 'SADABS V2008/1 (Bruker AXS)'
_exptl_crystal_colour green
_exptl_crystal_density_diffrn 1.825
_exptl_crystal_description block
_exptl_crystal_F_000 402
_exptl_crystal_size_max 0.110
_exptl_crystal_size_mid 0.050
_exptl_crystal_size_min 0.050
_refine_diff_density_max 0.448
_refine_diff_density_min -0.289
_refine_diff_density_rms 0.075
_refine_ls_extinction_method none
_refine_ls_goodness_of_fit_ref 1.075
_refine_ls_hydrogen_treatment mixed
_refine_ls_matrix_type full
_refine_ls_number_parameters 238
_refine_ls_number_reflns 3494
_refine_ls_number_restraints 0
_refine_ls_restrained_S_all 1.075
_refine_ls_R_factor_all 0.0343
_refine_ls_R_factor_gt 0.0296
_refine_ls_shift/su_max 0.001
_refine_ls_shift/su_mean 0.000
_refine_ls_structure_factor_coef Fsqd
_refine_ls_weighting_details 'w=1/[\s^2^(Fo^2^)+(0.0446P)^2^+0.3652P] where P=(Fo^2^+2Fc^2^)/3'
_refine_ls_weighting_scheme calc
_refine_ls_wR_factor_gt 0.0777
_refine_ls_wR_factor_ref 0.0801
_reflns_Friedel_coverage 0.000
_reflns_number_gt 3154
_reflns_number_total 3494
_reflns_threshold_expression 'I > 2\s(I)'
_cod_data_source_file ic6b00927_si_002.cif
_cod_data_source_block sadp-1
_cod_database_code 4348058
_shelx_shelxl_version_number 2014/7
_shelx_space_group_comment
;
The symmetry employed for this shelxl refinement is uniquely defined
by the following loop, which should always be used as a source of
symmetry information in preference to the above space-group names.
They are only intended as comments.
;
_shelx_estimated_absorpt_t_min 0.846
_shelx_estimated_absorpt_t_max 0.925

loop_
_space_group_symop_operation_xyz
'x, y, z'
'-x, -y, -z'

loop_
_atom_site_label
_atom_site_type_symbol
_atom_site_fract_x
_atom_site_fract_y
_atom_site_fract_z
_atom_site_U_iso_or_equiv
_atom_site_adp_type
_atom_site_occupancy
_atom_site_site_symmetry_order
_atom_site_calc_flag
_atom_site_refinement_flags_posn
_atom_site_refinement_flags_adp
Cu1 Cu 0.52471(3) 0.53281(2) 0.64090(2) 0.01842(8) Uani 1 1 d . .
N1 N 0.2992(2) 0.93104(18) 0.62944(15) 0.0208(3) Uani 1 1 d . .
C2 C 0.2303(3) 1.0336(2) 0.56987(17) 0.0222(4) Uani 1 1 d . .
H2 H 0.1951 1.1228 0.6149 0.027 Uiso 1 1 calc R U
N3 N 0.2113(2) 1.01446(18) 0.45587(15) 0.0221(3) Uani 1 1 d . .
C4 C 0.2679(3) 0.8850(2) 0.39966(17) 0.0201(4) Uani 1 1 d . .
C5 C 0.6567(2) 0.2245(2) 0.55069(16) 0.0186(3) Uani 1 1 d . .
N6 N 0.4126(2) 0.72156(19) 0.65535(14) 0.0211(3) Uani 1 1 d . .
C6 C 0.3579(2) 0.7969(2) 0.57417(17) 0.0188(3) Uani 1 1 d . .
N7 N 0.6206(2) 0.33628(18) 0.64174(14) 0.0202(3) Uani 1 1 d . .
C8 C 0.6750(3) 0.2934(2) 0.74162(17) 0.0223(4) Uani 1 1 d . .
H8 H 0.6668 0.3504 0.8189 0.027 Uiso 1 1 calc R U
N9 N 0.2569(2) 0.83938(18) 0.27804(15) 0.0212(3) Uani 1 1 d . .
C91 C 0.1743(3) 0.9197(2) 0.19032(19) 0.0286(4) Uani 1 1 d . .
H91A H 0.2423 1.0328 0.2178 0.034 Uiso 1 1 calc R U
H91B H 0.0391 0.9158 0.1884 0.034 Uiso 1 1 calc R U
C92 C 0.1864(4) 0.8446(3) 0.0637(2) 0.0403(6) Uani 1 1 d . .
H92C H 0.3192 0.8432 0.0659 0.060 Uiso 1 1 calc R U
H92A H 0.1384 0.9063 0.0101 0.060 Uiso 1 1 calc R U
H92B H 0.1093 0.7355 0.0332 0.060 Uiso 1 1 calc R U
C10 C 0.3882(3) 0.8077(2) 0.76361(18) 0.0247(4) Uani 1 1 d . .
H10 H 0.4156 0.7799 0.8374 0.030 Uiso 1 1 calc R U
C11 C 0.3204(3) 0.9357(2) 0.75019(18) 0.0252(4) Uani 1 1 d . .
H11 H 0.2927 1.0134 0.8108 0.030 Uiso 1 1 calc R U
C1F C 0.1505(3) 0.3574(2) 0.48447(17) 0.0211(4) Uani 1 1 d . .
O1F O 0.32356(18) 0.41701(15) 0.49155(12) 0.0207(3) Uani 1 1 d . .
O2F O 0.0836(2) 0.35502(19) 0.56888(14) 0.0311(3) Uani 1 1 d . .
O1W O 0.7374(2) 0.65565(17) 0.78569(14) 0.0247(3) Uani 1 1 d . .
H1W H 0.831(4) 0.630(3) 0.791(3) 0.038(8) Uiso 1 1 d . .
H2W H 0.726(4) 0.672(3) 0.846(3) 0.037(8) Uiso 1 1 d . .
O2W O 0.0510(3) 0.5482(2) 0.78528(18) 0.0372(4) Uani 1 1 d . .
H3W H 0.065(4) 0.496(3) 0.725(3) 0.040(8) Uiso 1 1 d . .
H4W H 0.120(5) 0.538(4) 0.839(3) 0.046(9) Uiso 1 1 d . .
N2N N 0.7004(3) 0.6591(2) 0.06529(16) 0.0342(4) Uani 1 1 d . .
O21 O 0.7393(3) 0.5321(2) 0.01531(15) 0.0473(5) Uani 1 1 d . .
O22 O 0.6749(3) 0.7587(2) 0.00666(15) 0.0415(4) Uani 1 1 d . .
O23 O 0.6895(3) 0.6883(2) 0.17085(15) 0.0473(5) Uani 1 1 d . .
H1F H 0.073(3) 0.310(3) 0.405(2) 0.022(5) Uiso 1 1 d . .

loop_
_atom_site_aniso_label
_atom_site_aniso_U_11
_atom_site_aniso_U_22
_atom_site_aniso_U_33
_atom_site_aniso_U_23
_atom_site_aniso_U_13
_atom_site_aniso_U_12
Cu1 0.02149(13) 0.01657(12) 0.01607(12) 0.00053(8) 0.00528(8) 0.00762(8)
N1 0.0194(7) 0.0184(8) 0.0219(8) -0.0002(6) 0.0054(6) 0.0066(6)
C2 0.0209(9) 0.0185(9) 0.0256(10) 0.0012(7) 0.0068(7) 0.0076(7)
N3 0.0221(8) 0.0169(7) 0.0264(8) 0.0031(6) 0.0068(6) 0.0063(6)
C4 0.0187(8) 0.0171(8) 0.0231(9) 0.0028(7) 0.0067(7) 0.0034(7)
C5 0.0168(8) 0.0162(8) 0.0201(9) 0.0006(7) 0.0049(7) 0.0033(6)
N6 0.0235(8) 0.0206(8) 0.0174(7) 0.0003(6) 0.0057(6) 0.0085(6)
C6 0.0168(8) 0.0160(8) 0.0214(9) 0.0000(7) 0.0056(7) 0.0051(6)
N7 0.0235(8) 0.0180(7) 0.0177(7) 0.0013(6) 0.0054(6) 0.0067(6)
C8 0.0264(9) 0.0181(9) 0.0213(9) 0.0021(7) 0.0077(7) 0.0061(7)
N9 0.0248(8) 0.0170(7) 0.0216(8) 0.0042(6) 0.0067(6) 0.0056(6)
C91 0.0383(12) 0.0243(10) 0.0255(10) 0.0088(8) 0.0080(8) 0.0123(8)
C92 0.0575(15) 0.0414(13) 0.0253(11) 0.0099(10) 0.0095(10) 0.0232(11)
C10 0.0292(10) 0.0259(10) 0.0183(9) 0.0005(7) 0.0078(7) 0.0116(8)
C11 0.0273(10) 0.0253(10) 0.0216(9) -0.0001(7) 0.0085(7) 0.0108(8)
C1F 0.0224(9) 0.0203(9) 0.0195(9) 0.0051(7) 0.0031(7) 0.0070(7)
O1F 0.0212(6) 0.0206(6) 0.0182(6) 0.0017(5) 0.0057(5) 0.0044(5)
O2F 0.0320(8) 0.0361(8) 0.0296(8) 0.0103(6) 0.0156(6) 0.0089(6)
O1W 0.0280(8) 0.0250(7) 0.0179(7) -0.0001(6) 0.0036(6) 0.0110(6)
O2W 0.0390(10) 0.0475(10) 0.0279(9) 0.0085(8) 0.0080(8) 0.0239(8)
N2N 0.0413(11) 0.0389(11) 0.0211(9) 0.0013(7) 0.0057(8) 0.0211(9)
O21 0.0763(13) 0.0425(10) 0.0250(8) 0.0009(7) 0.0112(8) 0.0375(9)
O22 0.0618(11) 0.0393(9) 0.0287(8) 0.0088(7) 0.0138(8) 0.0266(8)
O23 0.0729(13) 0.0512(11) 0.0232(8) 0.0052(7) 0.0169(8) 0.0326(10)

loop_
_atom_type_symbol
_atom_type_description
_atom_type_scat_dispersion_real
_atom_type_scat_dispersion_imag
_atom_type_scat_source
C C 0.0033 0.0016 'International Tables Vol C Tables 4.2.6.8 and 6.1.1.4'
H H 0.0000 0.0000 'International Tables Vol C Tables 4.2.6.8 and 6.1.1.4'
N N 0.0061 0.0033 'International Tables Vol C Tables 4.2.6.8 and 6.1.1.4'
O O 0.0106 0.0060 'International Tables Vol C Tables 4.2.6.8 and 6.1.1.4'
Cu Cu 0.3201 1.2651 'International Tables Vol C Tables 4.2.6.8 and 6.1.1.4'

loop_
_geom_angle_atom_site_label_1
_geom_angle_atom_site_label_2
_geom_angle_atom_site_label_3
_geom_angle
_geom_angle_site_symmetry_1
_geom_angle_site_symmetry_3
O1F Cu1 N6 90.68(6) . .
O1F Cu1 O1W 176.36(6) . .
N6 Cu1 O1W 89.07(6) . .
O1F Cu1 N7 90.43(6) . .
N6 Cu1 N7 172.63(6) . .
O1W Cu1 N7 90.28(6) . .
O1F Cu1 O1F 81.57(5) . 2_666
N6 Cu1 O1F 95.21(6) . 2_666
O1W Cu1 O1F 94.83(6) . 2_666
N7 Cu1 O1F 92.16(6) . 2_666
C2 N1 C11 128.46(16) . .
C2 N1 C6 124.16(17) . .
C11 N1 C6 107.37(16) . .
N3 C2 N1 123.02(17) . .
N3 C2 H2 118.5 . .
N1 C2 H2 118.5 . .
C2 N3 C4 114.15(17) . .
N3 C4 N9 124.30(17) . .
N3 C4 C5 128.51(18) . 2_666
N9 C4 C5 107.20(16) . 2_666
N7 C5 C4 108.45(16) . 2_666
N7 C5 C6 135.29(17) . 2_666
C4 C5 C6 116.18(16) 2_666 2_666
C6 N6 C10 106.51(16) . .
C6 N6 Cu1 130.35(13) . .
C10 N6 Cu1 123.02(13) . .
N6 C6 N1 109.30(16) . .
N6 C6 C5 136.77(17) . 2_666
N1 C6 C5 113.94(16) . 2_666
C8 N7 C5 105.48(15) . .
C8 N7 Cu1 122.98(12) . .
C5 N7 Cu1 131.43(13) . .
N7 C8 N9 112.84(16) . 2_666
N7 C8 H8 123.6 . .
N9 C8 H8 123.6 2_666 .
C8 N9 C4 106.02(16) 2_666 .
C8 N9 C91 129.32(17) 2_666 .
C4 N9 C91 124.55(16) . .
N9 C91 C92 112.37(17) . .
N9 C91 H91A 109.1 . .
C92 C91 H91A 109.1 . .
N9 C91 H91B 109.1 . .
C92 C91 H91B 109.1 . .
H91A C91 H91B 107.9 . .
C91 C92 H92C 109.5 . .
C91 C92 H92A 109.5 . .
H92C C92 H92A 109.5 . .
C91 C92 H92B 109.5 . .
H92C C92 H92B 109.5 . .
H92A C92 H92B 109.5 . .
C11 C10 N6 110.94(18) . .
C11 C10 H10 124.5 . .
N6 C10 H10 124.5 . .
C10 C11 N1 105.88(16) . .
C10 C11 H11 127.1 . .
N1 C11 H11 127.1 . .
O2F C1F O1F 126.46(18) . .
O2F C1F H1F 119.7(14) . .
O1F C1F H1F 113.8(14) . .
C1F O1F Cu1 126.14(12) . .
C1F O1F Cu1 134.47(12) . 2_666
Cu1 O1F Cu1 98.43(5) . 2_666
Cu1 O1W H1W 117(2) . .
Cu1 O1W H2W 122(2) . .
H1W O1W H2W 105(3) . .
H3W O2W H4W 109(3) . .
O23 N2N O21 120.8(2) . .
O23 N2N O22 120.20(18) . .
O21 N2N O22 119.04(19) . .

loop_
_geom_bond_atom_site_label_1
_geom_bond_atom_site_label_2
_geom_bond_distance
_geom_bond_site_symmetry_2
Cu1 O1F 1.9580(13) .
Cu1 N6 1.9769(15) .
Cu1 O1W 1.9818(15) .
Cu1 N7 1.9913(16) .
Cu1 O1F 2.2103(13) 2_666
N1 C2 1.375(2) .
N1 C11 1.389(3) .
N1 C6 1.398(2) .
C2 N3 1.287(3) .
C2 H2 0.9500 .
N3 C4 1.360(2) .
C4 N9 1.374(2) .
C4 C5 1.382(3) 2_666
C5 N7 1.382(2) .
C5 C4 1.382(3) 2_666
C5 C6 1.417(3) 2_666
N6 C6 1.326(2) .
N6 C10 1.387(2) .
C6 C5 1.417(3) 2_666
N7 C8 1.324(2) .
C8 N9 1.347(2) 2_666
C8 H8 0.9500 .
N9 C8 1.347(2) 2_666
N9 C91 1.475(2) .
C91 C92 1.510(3) .
C91 H91A 0.9900 .
C91 H91B 0.9900 .
C92 H92C 0.9800 .
C92 H92A 0.9800 .
C92 H92B 0.9800 .
C10 C11 1.346(3) .
C10 H10 0.9500 .
C11 H11 0.9500 .
C1F O2F 1.212(2) .
C1F O1F 1.282(2) .
C1F H1F 0.94(2) .
O1F Cu1 2.2103(13) 2_666
O1W H1W 0.76(3) .
O1W H2W 0.71(3) .
O2W H3W 0.79(3) .
O2W H4W 0.75(3) .
N2N O23 1.234(2) .
N2N O21 1.250(2) .
N2N O22 1.264(3) .

loop_
_geom_torsion_atom_site_label_1
_geom_torsion_atom_site_label_2
_geom_torsion_atom_site_label_3
_geom_torsion_atom_site_label_4
_geom_torsion
_geom_torsion_site_symmetry_1
_geom_torsion_site_symmetry_4
C11 N1 C2 N3 -177.65(19) . .
C6 N1 C2 N3 0.8(3) . .
N1 C2 N3 C4 -0.9(3) . .
C2 N3 C4 N9 178.61(17) . .
C2 N3 C4 C5 -0.8(3) . 2_666
C10 N6 C6 N1 0.2(2) . .
Cu1 N6 C6 N1 -175.93(12) . .
C10 N6 C6 C5 -179.2(2) . 2_666
Cu1 N6 C6 C5 4.6(3) . 2_666
C2 N1 C6 N6 -178.66(17) . .
C11 N1 C6 N6 0.0(2) . .
C2 N1 C6 C5 0.9(3) . 2_666
C11 N1 C6 C5 179.64(16) . 2_666
C4 C5 N7 C8 0.5(2) 2_666 .
C6 C5 N7 C8 -176.2(2) 2_666 .
C4 C5 N7 Cu1 176.68(13) 2_666 .
C6 C5 N7 Cu1 0.0(3) 2_666 .
C5 N7 C8 N9 -0.4(2) . 2_666
Cu1 N7 C8 N9 -177.03(12) . 2_666
N3 C4 N9 C8 -179.62(17) . 2_666
C5 C4 N9 C8 -0.1(2) 2_666 2_666
N3 C4 N9 C91 -3.0(3) . .
C5 C4 N9 C91 176.51(18) 2_666 .
C8 N9 C91 C92 -5.5(3) 2_666 .
C4 N9 C91 C92 178.73(19) . .
C6 N6 C10 C11 -0.4(2) . .
Cu1 N6 C10 C11 176.07(14) . .
N6 C10 C11 N1 0.5(2) . .
C2 N1 C11 C10 178.33(18) . .
C6 N1 C11 C10 -0.3(2) . .
O2F C1F O1F Cu1 -4.1(3) . .
O2F C1F O1F Cu1 -170.28(14) . 2_666
